data_4332327
loop_
_publ_author_name
'Cametti, Massimo'
'Nissinen, Maija'
'Dalla Cort, Antonella'
'Rissanen, Kari'
'Mandolini, Luigi'

_publ_section_title
;
 Crystal Structure of a CsF&#x2212;Uranyl&#x2212;Salen Complex. An Unusual
 Cesium&#x2212;Chlorine Coordination
;
_journal_issue 16
_journal_name_full 'Inorganic Chemistry'
_journal_page_first 6099
_journal_page_last 6101
_journal_paper_doi 10.1021/ic060251u
_journal_volume 45
_journal_year 2006
_chemical_formula_moiety 'C30 H26 N2 O6 U1, C H Cl3, Cs+, F-'
_chemical_formula_sum 'C31 H27 Cl3 Cs F N2 O6 U'
_chemical_formula_weight 1019.84
_chemical_name_common 'Compound X'
_chemical_name_systematic
;
 ?
;
_space_group_IT_number 14
_symmetry_cell_setting monoclinic
_symmetry_space_group_name_Hall '-P 2yn'
_symmetry_space_group_name_H-M 'P 1 21/n 1'
_atom_sites_solution_hydrogens geom
_atom_sites_solution_primary direct
_atom_sites_solution_secondary difmap
_audit_creation_method SHELXL-97
_cell_angle_alpha 90.00
_cell_angle_beta 94.0485(8)
_cell_angle_gamma 90.00
_cell_formula_units_Z 4
_cell_length_a 11.3318(2)
_cell_length_b 17.9194(4)
_cell_length_c 16.0631(4)
_cell_measurement_reflns_used 6435
_cell_measurement_temperature 173(2)
_cell_measurement_theta_max 25.028
_cell_measurement_theta_min 1.018
_cell_volume 3253.62(12)
_computing_cell_refinement 'HKL Scalepack (Otwinowski & Minor 1997)'
_computing_data_collection 'Collect (Nonius BV, 1997-2000)'
_computing_data_reduction 'HKL Denzo and Scalepack (Otwinowski & Minor 1997'
_computing_molecular_graphics 'Ortep-3 for Windows (Farrugia, 1997)'
_computing_publication_material 'WinGX publication routines (Farrugia, 1999)'
_computing_structure_refinement 'SHELXL-97 (Sheldrick, 1997)'
_computing_structure_solution 'SHELXS-97 (Sheldrick, 1997)'
_diffrn_ambient_temperature 173(2)
_diffrn_detector_area_resol_mean 9
_diffrn_measured_fraction_theta_full 0.995
_diffrn_measured_fraction_theta_max 0.995
_diffrn_measurement_device_type KappaCCD
_diffrn_measurement_method 'CCD rotation images, thick slices'
_diffrn_radiation_monochromator graphite
_diffrn_radiation_source 'fine-focus sealed tube'
_diffrn_radiation_type MoK\a
_diffrn_radiation_wavelength 0.71073
_diffrn_reflns_av_R_equivalents 0.0591
_diffrn_reflns_av_sigmaI/netI 0.0611
_diffrn_reflns_limit_h_max 13
_diffrn_reflns_limit_h_min -11
_diffrn_reflns_limit_k_max 21
_diffrn_reflns_limit_k_min -19
_diffrn_reflns_limit_l_max 16
_diffrn_reflns_limit_l_min -19
_diffrn_reflns_number 19071
_diffrn_reflns_theta_full 25.03
_diffrn_reflns_theta_max 25.03
_diffrn_reflns_theta_min 2.13
_exptl_absorpt_coefficient_mu 6.390
_exptl_absorpt_correction_T_max 0.7406
_exptl_absorpt_correction_T_min 0.2502
_exptl_absorpt_correction_type empirical
_exptl_absorpt_process_details
;
 'Blessing, Acta Cryst. A 1995'
;
_exptl_crystal_colour orange
_exptl_crystal_density_diffrn 2.082
_exptl_crystal_density_method 'not measured'
_exptl_crystal_description plate
_exptl_crystal_F_000 1928
_exptl_crystal_size_max 0.30
_exptl_crystal_size_mid 0.10
_exptl_crystal_size_min 0.05
_refine_diff_density_max 0.779
_refine_diff_density_min -0.989
_refine_diff_density_rms 0.153
_refine_ls_extinction_method none
_refine_ls_goodness_of_fit_ref 1.015
_refine_ls_hydrogen_treatment constr
_refine_ls_matrix_type full
_refine_ls_number_parameters 426
_refine_ls_number_reflns 5724
_refine_ls_number_restraints 0
_refine_ls_restrained_S_all 1.015
_refine_ls_R_factor_all 0.0659
_refine_ls_R_factor_gt 0.0363
_refine_ls_shift/su_max 0.002
_refine_ls_shift/su_mean 0.000
_refine_ls_structure_factor_coef Fsqd
_refine_ls_weighting_details 'calc w=1/[\s^2^(Fo^2^)+(0.0258P)^2^+14.3708P] where P=(Fo^2^+2Fc^2^)/3'
_refine_ls_weighting_scheme calc
_refine_ls_wR_factor_gt 0.0696
_refine_ls_wR_factor_ref 0.0828
_reflns_number_gt 4145
_reflns_number_total 5724
_reflns_threshold_expression >2sigma(I)
_cod_data_source_file ic060251usup1.cif
_cod_data_source_block ant035
_cod_original_sg_symbol_H-M P21/n
_cod_database_code 4332327

loop_
_symmetry_equiv_pos_as_xyz
'x, y, z'
'-x+1/2, y+1/2, -z+1/2'
'-x, -y, -z'
'x-1/2, -y-1/2, z-1/2'

loop_
_atom_site_label
_atom_site_type_symbol
_atom_site_fract_x
_atom_site_fract_y
_atom_site_fract_z
_atom_site_U_iso_or_equiv
_atom_site_adp_type
_atom_site_occupancy
_atom_site_symmetry_multiplicity
_atom_site_calc_flag
_atom_site_refinement_flags
_atom_site_disorder_assembly
_atom_site_disorder_group
C1 C 0.4272(7) 0.6211(6) 0.4553(6) 0.058(3) Uani 1 1 d . . .
H1A H 0.3960 0.6634 0.4208 0.070 Uiso 1 1 calc R A 1
H1B H 0.3595 0.5893 0.4684 0.070 Uiso 1 1 calc R A 1
C2 C 0.4852(8) 0.6494(6) 0.5324(7) 0.031(3) Uani 0.798(17) 1 d P B 1
H2A H 0.5012 0.6081 0.5725 0.037 Uiso 0.798(17) 1 calc PR B 1
H2B H 0.4339 0.6864 0.5580 0.037 Uiso 0.798(17) 1 calc PR B 1
C2B C 0.464(3) 0.677(3) 0.487(3) 0.031(3) Uani 0.202(17) 1 d P B 2
H2B1 H 0.4208 0.6851 0.5374 0.037 Uiso 0.202(17) 1 calc PR B 2
H2B2 H 0.4411 0.7183 0.4477 0.037 Uiso 0.202(17) 1 calc PR B 2
C8 C 0.4606(6) 0.5423(4) 0.3448(5) 0.0337(19) Uani 1 1 d . . .
H8 H 0.3770 0.5470 0.3368 0.040 Uiso 1 1 calc R B .
C9 C 0.5157(5) 0.4973(4) 0.2854(4) 0.0226(16) Uani 1 1 d . B .
C10 C 0.6335(6) 0.4721(4) 0.2977(4) 0.0246(17) Uani 1 1 d . . .
C11 C 0.6756(6) 0.4230(4) 0.2377(4) 0.0252(17) Uani 1 1 d . B .
C12 C 0.6059(6) 0.4023(5) 0.1675(5) 0.0342(18) Uani 1 1 d . . .
H12 H 0.6370 0.3707 0.1269 0.041 Uiso 1 1 calc R B .
C13 C 0.4901(7) 0.4277(5) 0.1564(5) 0.039(2) Uani 1 1 d . B .
H13 H 0.4421 0.4137 0.1081 0.047 Uiso 1 1 calc R . .
C14 C 0.4457(6) 0.4726(5) 0.2145(5) 0.035(2) Uani 1 1 d . . .
H14 H 0.3653 0.4879 0.2074 0.042 Uiso 1 1 calc R B .
C16 C 0.8429(6) 0.3548(4) 0.1921(4) 0.0290(18) Uani 1 1 d . B .
H16A H 0.8362 0.3813 0.1379 0.035 Uiso 1 1 calc R . .
H16B H 0.8018 0.3062 0.1853 0.035 Uiso 1 1 calc R . .
C17 C 0.9702(6) 0.3432(5) 0.2204(4) 0.0300(19) Uani 1 1 d . . .
C18 C 1.0415(7) 0.4037(5) 0.2477(5) 0.041(2) Uani 1 1 d . . .
H18 H 1.0101 0.4529 0.2473 0.049 Uiso 1 1 calc R . .
C19 C 1.1591(7) 0.3906(6) 0.2755(5) 0.054(3) Uani 1 1 d . . .
H19 H 1.2081 0.4312 0.2939 0.065 Uiso 1 1 calc R . .
C20 C 1.2050(8) 0.3191(7) 0.2764(5) 0.057(3) Uani 1 1 d . . .
H20 H 1.2846 0.3105 0.2969 0.068 Uiso 1 1 calc R . .
C21 C 1.1354(7) 0.2603(6) 0.2476(5) 0.047(2) Uani 1 1 d . . .
H21 H 1.1678 0.2114 0.2465 0.057 Uiso 1 1 calc R . .
C22 C 1.0191(6) 0.2721(5) 0.2205(4) 0.0319(19) Uani 1 1 d . . .
H22 H 0.9715 0.2311 0.2014 0.038 Uiso 1 1 calc R . .
C24 C 0.6141(6) 0.7553(5) 0.5261(5) 0.038(2) Uani 1 1 d . B .
H24 H 0.5462 0.7834 0.5379 0.046 Uiso 1 1 calc R . .
C25 C 0.7248(6) 0.7963(4) 0.5261(4) 0.0273(17) Uani 1 1 d . . .
C26 C 0.8343(6) 0.7589(4) 0.5304(4) 0.0248(17) Uani 1 1 d . B .
C27 C 0.9371(6) 0.8037(4) 0.5545(4) 0.0257(17) Uani 1 1 d . B .
C28 C 0.9298(7) 0.8794(4) 0.5622(5) 0.0327(19) Uani 1 1 d . . .
H28 H 0.9997 0.9075 0.5756 0.039 Uiso 1 1 calc R . .
C29 C 0.8223(7) 0.9157(4) 0.5509(5) 0.036(2) Uani 1 1 d . . .
H29 H 0.8180 0.9686 0.5534 0.043 Uiso 1 1 calc R . .
C30 C 0.7215(7) 0.8735(5) 0.5358(5) 0.0328(19) Uani 1 1 d . . .
H30 H 0.6469 0.8979 0.5318 0.039 Uiso 1 1 calc R . .
C32 C 1.1314(6) 0.7985(5) 0.6239(5) 0.0344(19) Uani 1 1 d . B .
H32A H 1.1767 0.7595 0.6559 0.041 Uiso 1 1 calc R . .
H32B H 1.0937 0.8309 0.6643 0.041 Uiso 1 1 calc R . .
C33 C 1.2161(6) 0.8449(4) 0.5766(5) 0.0287(18) Uani 1 1 d . . .
C34 C 1.2448(7) 0.8251(5) 0.4978(5) 0.044(2) Uani 1 1 d . . .
H34 H 1.2083 0.7826 0.4716 0.053 Uiso 1 1 calc R . .
C35 C 1.3243(7) 0.8651(6) 0.4566(6) 0.051(2) Uani 1 1 d . . .
H35 H 1.3430 0.8506 0.4022 0.061 Uiso 1 1 calc R . .
C36 C 1.3775(7) 0.9268(5) 0.4940(6) 0.043(2) Uani 1 1 d . . .
H36 H 1.4328 0.9552 0.4655 0.052 Uiso 1 1 calc R . .
C37 C 1.3502(8) 0.9466(5) 0.5726(6) 0.051(3) Uani 1 1 d . . .
H37 H 1.3877 0.9886 0.5990 0.062 Uiso 1 1 calc R . .
C38 C 1.2684(7) 0.9060(5) 0.6140(6) 0.045(2) Uani 1 1 d . . .
H38 H 1.2487 0.9206 0.6681 0.054 Uiso 1 1 calc R . .
N7 N 0.5098(5) 0.5770(3) 0.4074(4) 0.0304(16) Uani 1 1 d . B .
N23 N 0.5978(5) 0.6849(4) 0.5118(4) 0.0386(18) Uani 1 1 d . . .
O1 O 0.7404(4) 0.5393(3) 0.5314(3) 0.0302(12) Uani 1 1 d . . .
O2 O 0.7247(4) 0.6565(3) 0.3513(3) 0.0295(12) Uani 1 1 d . . .
O10 O 0.7012(4) 0.4916(3) 0.3637(3) 0.0283(12) Uani 1 1 d . . .
O15 O 0.7910(4) 0.3988(3) 0.2551(3) 0.0329(12) Uani 1 1 d . . .
O26 O 0.8435(4) 0.6869(3) 0.5186(3) 0.0255(11) Uani 1 1 d . . .
O31 O 1.0402(4) 0.7633(3) 0.5698(3) 0.0326(13) Uani 1 1 d . . .
F1 F 0.9184(3) 0.5645(2) 0.4168(3) 0.0287(10) Uani 1 1 d . . .
Cs1 Cs 1.07972(4) 0.59750(3) 0.56132(3) 0.03500(14) Uani 1 1 d . . .
U1 U 0.73516(2) 0.597947(16) 0.441377(16) 0.02166(9) Uani 1 1 d . . .
C90 C 1.0029(11) 0.6675(8) 0.2821(8) 0.051(4) Uani 0.781(4) 1 d P C 1
H100 H 0.9375 0.6355 0.3008 0.062 Uiso 0.781(4) 1 calc PR C 1
Cl2 Cl 1.0732(4) 0.7145(3) 0.3688(2) 0.0908(16) Uani 0.781(4) 1 d P C 1
Cl3 Cl 0.9446(3) 0.7368(2) 0.2142(2) 0.0798(11) Uani 0.781(4) 1 d P C 1
C90B C 1.061(4) 0.662(4) 0.303(3) 0.051(4) Uani 0.219(4) 1 d P C 2
H90B H 0.9973 0.6312 0.3255 0.062 Uiso 0.219(4) 1 calc PR C 2
Cl2B Cl 1.1671(12) 0.6515(10) 0.3678(9) 0.090(5) Uani 0.219(4) 1 d P C 2
Cl3B Cl 0.9994(12) 0.7439(9) 0.2873(9) 0.0798(11) Uani 0.219(4) 1 d P C 2
Cl1 Cl 1.1021(3) 0.6127(2) 0.2285(3) 0.1045(12) Uani 1 1 d . . .

loop_
_atom_site_aniso_label
_atom_site_aniso_U_11
_atom_site_aniso_U_22
_atom_site_aniso_U_33
_atom_site_aniso_U_23
_atom_site_aniso_U_13
_atom_site_aniso_U_12
C1 0.027(5) 0.063(7) 0.087(8) -0.039(6) 0.025(5) -0.013(4)
C2 0.027(5) 0.039(7) 0.028(7) 0.004(5) 0.013(5) -0.005(5)
C2B 0.027(5) 0.039(7) 0.028(7) 0.004(5) 0.013(5) -0.005(5)
C8 0.018(4) 0.030(5) 0.053(6) -0.003(4) 0.004(4) 0.002(3)
C9 0.019(3) 0.026(4) 0.023(4) 0.003(3) 0.002(3) 0.000(3)
C10 0.029(4) 0.021(4) 0.024(4) 0.002(3) 0.000(3) -0.002(3)
C11 0.028(4) 0.024(4) 0.023(4) 0.002(3) 0.002(3) 0.007(3)
C12 0.034(4) 0.044(5) 0.025(4) -0.010(4) 0.002(3) -0.008(4)
C13 0.038(5) 0.055(6) 0.023(5) 0.001(4) -0.008(4) -0.004(4)
C14 0.022(4) 0.045(5) 0.037(5) 0.001(4) -0.003(3) 0.003(4)
C16 0.029(4) 0.034(5) 0.025(4) -0.005(4) 0.006(3) 0.007(4)
C17 0.034(4) 0.044(5) 0.013(4) -0.006(4) 0.006(3) -0.003(4)
C18 0.043(5) 0.045(5) 0.036(5) -0.008(5) 0.011(4) -0.001(4)
C19 0.039(5) 0.093(9) 0.031(5) -0.012(5) 0.005(4) -0.020(6)
C20 0.038(5) 0.104(10) 0.030(5) 0.011(6) 0.013(4) 0.022(6)
C21 0.043(5) 0.062(7) 0.039(5) 0.013(5) 0.015(4) 0.019(5)
C22 0.035(4) 0.039(5) 0.022(4) 0.002(4) 0.008(3) 0.003(4)
C24 0.021(4) 0.052(6) 0.041(5) -0.006(4) 0.001(3) 0.008(4)
C25 0.026(4) 0.031(5) 0.025(4) -0.008(4) 0.002(3) 0.004(3)
C26 0.033(4) 0.030(5) 0.012(4) 0.005(3) 0.008(3) 0.000(3)
C27 0.028(4) 0.025(5) 0.024(4) 0.001(4) 0.002(3) 0.004(3)
C28 0.030(4) 0.035(5) 0.032(5) -0.007(4) 0.000(3) 0.001(4)
C29 0.048(5) 0.024(5) 0.037(5) -0.010(4) 0.001(4) -0.001(4)
C30 0.035(4) 0.037(5) 0.027(4) 0.001(4) 0.003(3) 0.010(4)
C32 0.029(4) 0.035(5) 0.038(5) 0.003(4) -0.007(3) -0.007(4)
C33 0.019(4) 0.028(5) 0.038(5) -0.004(4) -0.001(3) 0.001(3)
C34 0.047(5) 0.049(6) 0.037(5) -0.015(4) 0.011(4) -0.025(4)
C35 0.046(5) 0.068(7) 0.041(6) -0.012(5) 0.015(4) -0.013(5)
C36 0.030(4) 0.046(6) 0.055(6) 0.016(5) 0.014(4) 0.005(4)
C37 0.056(6) 0.033(6) 0.066(7) 0.004(5) 0.008(5) -0.021(4)
C38 0.049(5) 0.042(6) 0.044(5) -0.008(5) 0.010(4) -0.001(5)
N7 0.020(3) 0.032(4) 0.040(4) -0.007(3) 0.013(3) 0.001(3)
N23 0.028(3) 0.037(4) 0.053(5) -0.024(4) 0.014(3) -0.004(3)
O1 0.034(3) 0.029(3) 0.028(3) 0.007(2) -0.001(2) -0.001(2)
O2 0.027(3) 0.034(3) 0.027(3) 0.009(2) 0.003(2) 0.005(2)
O10 0.025(3) 0.031(3) 0.029(3) -0.009(2) -0.003(2) 0.005(2)
O15 0.034(3) 0.036(3) 0.028(3) -0.012(3) -0.003(2) 0.012(3)
O26 0.028(3) 0.020(3) 0.029(3) 0.002(2) 0.003(2) 0.001(2)
O31 0.028(3) 0.025(3) 0.044(3) 0.001(3) -0.003(2) -0.003(2)
F1 0.022(2) 0.028(2) 0.036(3) -0.001(2) 0.0052(17) 0.0048(18)
Cs1 0.0360(3) 0.0278(3) 0.0396(3) -0.0009(2) -0.0085(2) 0.0082(2)
U1 0.01965(14) 0.02179(16) 0.02371(15) 0.00111(14) 0.00287(10) 0.00187(13)
C90 0.050(9) 0.066(8) 0.039(8) -0.014(6) 0.012(7) -0.035(9)
Cl2 0.132(4) 0.090(3) 0.048(2) -0.001(2) -0.013(2) -0.052(3)
Cl3 0.082(2) 0.079(3) 0.077(3) 0.000(2) -0.0041(18) -0.003(2)
C90B 0.050(9) 0.066(8) 0.039(8) -0.014(6) 0.012(7) -0.035(9)
Cl2B 0.064(8) 0.136(15) 0.073(10) 0.025(9) 0.020(7) -0.014(9)
Cl3B 0.082(2) 0.079(3) 0.077(3) 0.000(2) -0.0041(18) -0.003(2)
Cl1 0.093(2) 0.088(3) 0.136(3) -0.014(2) 0.034(2) -0.0079(19)

loop_
_atom_type_symbol
_atom_type_description
_atom_type_scat_dispersion_real
_atom_type_scat_dispersion_imag
_atom_type_scat_source
C C 0.0033 0.0016 'International Tables Vol C Tables 4.2.6.8 and 6.1.1.4'
H H 0.0000 0.0000 'International Tables Vol C Tables 4.2.6.8 and 6.1.1.4'
N N 0.0061 0.0033 'International Tables Vol C Tables 4.2.6.8 and 6.1.1.4'
O O 0.0106 0.0060 'International Tables Vol C Tables 4.2.6.8 and 6.1.1.4'
F F 0.0171 0.0103 'International Tables Vol C Tables 4.2.6.8 and 6.1.1.4'
Cs Cs -0.3680 2.1192 'International Tables Vol C Tables 4.2.6.8 and 6.1.1.4'
U U -9.6767 9.6646 'International Tables Vol C Tables 4.2.6.8 and 6.1.1.4'
Cl Cl 0.1484 0.1585 'International Tables Vol C Tables 4.2.6.8 and 6.1.1.4'

loop_
_geom_angle_atom_site_label_1
_geom_angle_atom_site_label_2
_geom_angle_atom_site_label_3
_geom_angle
_geom_angle_site_symmetry_1
_geom_angle_site_symmetry_3
C2B C1 N7 117.3(19) . .
C2 C1 N7 111.4(7) . .
C1 C2 N23 107.7(8) . .
C1 C2B N23 120(3) . .
N7 C8 C9 127.9(7) . .
C10 C9 C14 119.0(7) . .
C10 C9 C8 122.8(6) . .
C14 C9 C8 118.0(6) . .
O10 C10 C9 121.5(6) . .
O10 C10 C11 120.7(6) . .
C9 C10 C11 117.8(6) . .
C12 C11 O15 123.9(6) . .
C12 C11 C10 121.5(6) . .
O15 C11 C10 114.5(6) . .
C11 C12 C13 119.8(7) . .
C14 C13 C12 120.0(7) . .
C13 C14 C9 121.7(7) . .
O15 C16 C17 107.1(6) . .
C22 C17 C18 119.2(7) . .
C22 C17 C16 120.2(7) . .
C18 C17 C16 120.6(7) . .
C22 C17 Cs1 110.3(5) . 3_766
C18 C17 Cs1 67.1(4) . 3_766
C16 C17 Cs1 92.2(4) . 3_766
C19 C18 C17 119.0(9) . .
C19 C18 Cs1 98.4(5) . 3_766
C17 C18 Cs1 90.9(4) . 3_766
C20 C19 C18 120.7(9) . .
C20 C19 Cs1 108.8(6) . 3_766
C18 C19 Cs1 60.9(4) . 3_766
C21 C20 C19 120.0(8) . .
C22 C21 C20 120.1(9) . .
C21 C22 C17 121.0(8) . .
N23 C24 C25 127.3(7) . .
C30 C25 C26 119.9(7) . .
C30 C25 C24 118.2(7) . .
C26 C25 C24 121.1(7) . .
O26 C26 C25 122.7(7) . .
O26 C26 C27 121.1(6) . .
C25 C26 C27 116.1(7) . .
C28 C27 O31 124.1(6) . .
C28 C27 C26 121.6(7) . .
O31 C27 C26 114.3(6) . .
C27 C28 C29 121.0(7) . .
C30 C29 C28 118.4(8) . .
C29 C30 C25 122.5(7) . .
O31 C32 C33 112.9(6) . .
O31 C32 Cs1 48.2(3) . .
C33 C32 Cs1 118.9(5) . .
C38 C33 C34 119.3(7) . .
C38 C33 C32 119.4(7) . .
C34 C33 C32 121.3(7) . .
C35 C34 C33 121.3(8) . .
C34 C35 C36 119.8(8) . .
C37 C36 C35 119.4(8) . .
C36 C37 C38 120.6(8) . .
C33 C38 C37 119.7(8) . .
C8 N7 C1 114.3(6) . .
C8 N7 U1 127.1(5) . .
C1 N7 U1 117.5(5) . .
C24 N23 C2 119.5(7) . .
C24 N23 C2B 105.1(18) . .
C24 N23 U1 126.6(5) . .
C2 N23 U1 113.7(5) . .
C2B N23 U1 116.8(16) . .
U1 O1 Cs1 93.05(18) . 3_766
C10 O10 U1 136.6(4) . .
C10 O10 Cs1 125.4(4) . 3_766
U1 O10 Cs1 96.69(14) . 3_766
C11 O15 C16 117.0(5) . .
C11 O15 Cs1 122.9(4) . 3_766
C16 O15 Cs1 118.4(4) . 3_766
C26 O26 U1 135.3(4) . .
C26 O26 Cs1 122.9(4) . .
U1 O26 Cs1 100.14(16) . .
C27 O31 C32 115.9(6) . .
C27 O31 Cs1 129.5(4) . .
C32 O31 Cs1 110.8(4) . .
U1 F1 Cs1 110.23(15) . .
U1 F1 Cs1 104.19(14) . 3_766
Cs1 F1 Cs1 96.13(12) . 3_766
F1 Cs1 F1 83.87(12) . 3_766
F1 Cs1 O31 98.57(12) . .
F1 Cs1 O31 167.07(12) 3_766 .
F1 Cs1 O10 129.90(12) . 3_766
F1 Cs1 O10 56.43(11) 3_766 3_766
O31 Cs1 O10 127.19(13) . 3_766
F1 Cs1 O26 56.90(11) . .
F1 Cs1 O26 121.98(11) 3_766 .
O31 Cs1 O26 51.78(12) . .
O10 Cs1 O26 169.68(12) 3_766 .
F1 Cs1 O15 163.67(13) . 3_766
F1 Cs1 O15 84.88(12) 3_766 3_766
O31 Cs1 O15 89.88(13) . 3_766
O10 Cs1 O15 49.83(12) 3_766 3_766
O26 Cs1 O15 121.10(12) . 3_766
F1 Cs1 C18 116.14(15) . 3_766
F1 Cs1 C18 83.50(18) 3_766 3_766
O31 Cs1 C18 84.04(19) . 3_766
O10 Cs1 C18 90.54(17) 3_766 3_766
O26 Cs1 C18 79.15(17) . 3_766
O15 Cs1 C18 50.61(15) 3_766 3_766
F1 Cs1 Cl2B 62.9(2) . .
F1 Cs1 Cl2B 112.6(3) 3_766 .
O31 Cs1 Cl2B 79.5(3) . .
O10 Cs1 Cl2B 102.6(3) 3_766 .
O26 Cs1 Cl2B 87.4(3) . .
O15 Cs1 Cl2B 132.8(3) 3_766 .
C18 Cs1 Cl2B 163.0(3) 3_766 .
F1 Cs1 O1 82.72(11) . 3_766
F1 Cs1 O1 50.98(11) 3_766 3_766
O31 Cs1 O1 141.82(12) . 3_766
O10 Cs1 O1 49.42(11) 3_766 3_766
O26 Cs1 O1 139.19(11) . 3_766
O15 Cs1 O1 99.25(11) 3_766 3_766
C18 Cs1 O1 129.80(17) 3_766 3_766
Cl2B Cs1 O1 67.1(3) . 3_766
F1 Cs1 Cl2 58.60(10) . .
F1 Cs1 Cl2 131.04(10) 3_766 .
O31 Cs1 Cl2 59.25(12) . .
O10 Cs1 Cl2 125.13(12) 3_766 .
O26 Cs1 Cl2 64.37(12) . .
O15 Cs1 Cl2 137.15(11) 3_766 .
C18 Cs1 Cl2 139.02(17) 3_766 .
Cl2B Cs1 Cl2 24.5(3) . .
O1 Cs1 Cl2 91.04(11) 3_766 .
F1 Cs1 C17 132.53(13) . 3_766
F1 Cs1 C17 99.76(15) 3_766 3_766
O31 Cs1 C17 69.19(16) . 3_766
O10 Cs1 C17 87.28(14) 3_766 3_766
O26 Cs1 C17 82.97(14) . 3_766
O15 Cs1 C17 38.81(14) 3_766 3_766
C18 Cs1 C17 22.02(18) 3_766 3_766
Cl2B Cs1 C17 146.3(3) . 3_766
O1 Cs1 C17 135.41(14) 3_766 3_766
Cl2 Cs1 C17 128.39(15) . 3_766
F1 Cs1 C32 118.87(14) . .
F1 Cs1 C32 156.32(14) 3_766 .
O31 Cs1 C32 21.02(14) . .
O10 Cs1 C32 106.32(14) 3_766 .
O26 Cs1 C32 71.73(14) . .
O15 Cs1 C32 71.49(15) 3_766 .
C18 Cs1 C32 80.4(2) 3_766 .
Cl2B Cs1 C32 85.6(3) . .
O1 Cs1 C32 133.02(14) 3_766 .
Cl2 Cs1 C32 71.23(13) . .
C17 Cs1 C32 60.71(17) 3_766 .
O2 U1 O1 178.1(2) . .
O2 U1 F1 91.38(18) . .
O1 U1 F1 90.41(19) . .
O2 U1 O10 92.8(2) . .
O1 U1 O10 86.9(2) . .
F1 U1 O10 78.63(15) . .
O2 U1 O26 91.8(2) . .
O1 U1 O26 89.2(2) . .
F1 U1 O26 79.30(15) . .
O10 U1 O26 157.55(16) . .
O2 U1 N23 89.6(2) . .
O1 U1 N23 89.2(2) . .
F1 U1 N23 149.17(18) . .
O10 U1 N23 132.10(18) . .
O26 U1 N23 69.87(18) . .
O2 U1 N7 84.6(2) . .
O1 U1 N7 93.5(2) . .
F1 U1 N7 147.10(17) . .
O10 U1 N7 68.99(17) . .
O26 U1 N7 133.36(18) . .
N23 U1 N7 63.63(19) . .
O2 U1 Cs1 120.05(16) . 3_766
O1 U1 Cs1 61.06(16) . 3_766
F1 U1 Cs1 43.97(11) . 3_766
O10 U1 Cs1 49.37(11) . 3_766
O26 U1 Cs1 110.04(11) . 3_766
N23 U1 Cs1 150.12(17) . 3_766
N7 U1 Cs1 111.81(14) . 3_766
O2 U1 Cs1 112.13(15) . .
O1 U1 Cs1 69.69(15) . .
F1 U1 Cs1 40.24(10) . .
O10 U1 Cs1 111.10(11) . .
O26 U1 Cs1 47.22(11) . .
N23 U1 Cs1 112.05(14) . .
N7 U1 Cs1 163.02(14) . .
Cs1 U1 Cs1 62.934(13) 3_766 .
Cl3 C90 Cl1 108.4(7) . .
Cl3 C90 Cl2 106.4(8) . .
Cl1 C90 Cl2 112.5(7) . .
C90 Cl2 Cs1 111.5(5) . .
Cl2B C90B Cl1 101(3) . .
Cl2B C90B Cl3B 121(3) . .
Cl1 C90B Cl3B 122(3) . .
C90B Cl2B Cs1 113(2) . .
Cl1 Cl2B Cs1 131.7(5) . .
C90 Cl1 Cl2B 63.2(5) . .

loop_
_geom_bond_atom_site_label_1
_geom_bond_atom_site_label_2
_geom_bond_distance
_geom_bond_site_symmetry_2
C1 C2B 1.18(4) .
C1 C2 1.452(14) .
C1 N7 1.482(10) .
C2 N23 1.484(10) .
C2B N23 1.55(4) .
C8 N7 1.277(9) .
C8 C9 1.426(10) .
C9 C10 1.410(9) .
C9 C14 1.412(10) .
C10 O10 1.311(8) .
C10 C11 1.413(10) .
C11 C12 1.381(10) .
C11 O15 1.388(8) .
C12 C13 1.388(11) .
C13 C14 1.357(11) .
C16 O15 1.441(8) .
C16 C17 1.497(10) .
C17 C22 1.389(11) .
C17 C18 1.404(11) .
C17 Cs1 3.744(7) 3_766
C18 C19 1.395(12) .
C18 Cs1 3.449(8) 3_766
C19 C20 1.383(14) .
C19 Cs1 3.904(8) 3_766
C20 C21 1.376(13) .
C21 C22 1.375(10) .
C24 N23 1.294(10) .
C24 C25 1.453(10) .
C25 C30 1.392(11) .
C25 C26 1.408(10) .
C26 O26 1.308(9) .
C26 C27 1.445(10) .
C27 C28 1.366(10) .
C27 O31 1.381(8) .
C28 C29 1.382(11) .
C29 C30 1.378(11) .
C32 O31 1.448(8) .
C32 C33 1.513(10) .
C32 Cs1 3.774(8) .
C33 C38 1.363(11) .
C33 C34 1.376(11) .
C34 C35 1.359(11) .
C35 C36 1.376(12) .
C36 C37 1.368(12) .
C37 C38 1.386(12) .
N7 U1 2.600(6) .
N23 U1 2.525(6) .
O1 U1 1.786(5) .
O1 Cs1 3.580(5) 3_766
O2 U1 1.785(5) .
O10 U1 2.296(5) .
O10 Cs1 3.121(4) 3_766
O15 Cs1 3.199(5) 3_766
O26 U1 2.318(5) .
O26 Cs1 3.154(4) .
O31 Cs1 3.009(5) .
F1 U1 2.222(4) .
F1 Cs1 2.912(4) .
F1 Cs1 2.925(4) 3_766
Cs1 F1 2.925(4) 3_766
Cs1 O10 3.121(4) 3_766
Cs1 O15 3.199(5) 3_766
Cs1 C18 3.449(8) 3_766
Cs1 Cl2B 3.466(13) .
Cs1 O1 3.580(5) 3_766
Cs1 Cl2 3.733(4) .
Cs1 C17 3.744(7) 3_766
U1 Cs1 4.0843(5) 3_766
C90 Cl3 1.751(15) .
C90 Cl1 1.763(14) .
C90 Cl2 1.768(12) .
C90B Cl2B 1.55(5) .
C90B Cl1 1.57(6) .
C90B Cl3B 1.64(7) .
Cl2B Cl1 2.409(16) .

loop_
_geom_torsion_atom_site_label_1
_geom_torsion_atom_site_label_2
_geom_torsion_atom_site_label_3
_geom_torsion_atom_site_label_4
_geom_torsion
_geom_torsion_site_symmetry_1
_geom_torsion_site_symmetry_4
C2B C1 C2 N23 -58(3) . .
N7 C1 C2 N23 48.9(12) . .
C2 C1 C2B N23 63(4) . .
N7 C1 C2B N23 -27(5) . .
N7 C8 C9 C10 13.6(13) . .
N7 C8 C9 C14 -171.4(8) . .
C14 C9 C10 O10 -178.0(7) . .
C8 C9 C10 O10 -3.0(11) . .
C14 C9 C10 C11 0.1(10) . .
C8 C9 C10 C11 175.1(7) . .
O10 C10 C11 C12 -179.6(7) . .
C9 C10 C11 C12 2.3(11) . .
O10 C10 C11 O15 -0.1(10) . .
C9 C10 C11 O15 -178.2(6) . .
O15 C11 C12 C13 178.3(7) . .
C10 C11 C12 C13 -2.3(12) . .
C11 C12 C13 C14 -0.2(12) . .
C12 C13 C14 C9 2.7(13) . .
C10 C9 C14 C13 -2.7(12) . .
C8 C9 C14 C13 -177.9(8) . .
O15 C16 C17 C22 130.4(7) . .
O15 C16 C17 C18 -49.2(9) . .
O15 C16 C17 Cs1 15.3(6) . 3_766
C22 C17 C18 C19 -1.1(11) . .
C16 C17 C18 C19 178.6(7) . .
Cs1 C17 C18 C19 100.1(7) 3_766 .
C22 C17 C18 Cs1 -101.2(6) . 3_766
C16 C17 C18 Cs1 78.4(6) . 3_766
C17 C18 C19 C20 -0.1(12) . .
Cs1 C18 C19 C20 95.6(8) 3_766 .
C17 C18 C19 Cs1 -95.8(7) . 3_766
C18 C19 C20 C21 1.7(13) . .
Cs1 C19 C20 C21 68.4(9) 3_766 .
C19 C20 C21 C22 -2.1(13) . .
C20 C21 C22 C17 0.9(12) . .
C18 C17 C22 C21 0.7(11) . .
C16 C17 C22 C21 -178.9(7) . .
Cs1 C17 C22 C21 -73.6(7) 3_766 .
N23 C24 C25 C30 174.4(8) . .
N23 C24 C25 C26 -16.1(12) . .
C30 C25 C26 O26 -177.2(7) . .
C24 C25 C26 O26 13.4(10) . .
C30 C25 C26 C27 7.0(10) . .
C24 C25 C26 C27 -162.4(7) . .
O26 C26 C27 C28 176.0(7) . .
C25 C26 C27 C28 -8.1(10) . .
O26 C26 C27 O31 -4.8(9) . .
C25 C26 C27 O31 171.1(6) . .
O31 C27 C28 C29 -176.1(7) . .
C26 C27 C28 C29 3.0(12) . .
C27 C28 C29 C30 3.3(12) . .
C28 C29 C30 C25 -4.3(12) . .
C26 C25 C30 C29 -1.0(11) . .
C24 C25 C30 C29 168.6(7) . .
O31 C32 C33 C38 149.7(7) . .
Cs1 C32 C33 C38 -156.7(6) . .
O31 C32 C33 C34 -32.8(10) . .
Cs1 C32 C33 C34 20.8(9) . .
C38 C33 C34 C35 0.1(13) . .
C32 C33 C34 C35 -177.4(8) . .
C33 C34 C35 C36 0.0(14) . .
C34 C35 C36 C37 0.5(14) . .
C35 C36 C37 C38 -1.0(14) . .
C34 C33 C38 C37 -0.6(12) . .
C32 C33 C38 C37 176.9(8) . .
C36 C37 C38 C33 1.1(13) . .
C9 C8 N7 C1 178.0(8) . .
C9 C8 N7 U1 10.3(12) . .
C2B C1 N7 C8 -147(3) . .
C2 C1 N7 C8 171.0(8) . .
C2B C1 N7 U1 22(3) . .
C2 C1 N7 U1 -20.0(11) . .
C25 C24 N23 C2 166.6(8) . .
C25 C24 N23 C2B -159(2) . .
C25 C24 N23 U1 -17.7(12) . .
C1 C2 N23 C24 118.3(9) . .
C1 C2 N23 C2B 45(3) . .
C1 C2 N23 U1 -57.9(10) . .
C1 C2B N23 C24 166(4) . .
C1 C2B N23 C2 -73(4) . .
C1 C2B N23 U1 20(5) . .
C9 C10 O10 U1 -40.1(10) . .
C11 C10 O10 U1 141.9(6) . .
C9 C10 O10 Cs1 156.0(5) . 3_766
C11 C10 O10 Cs1 -22.0(9) . 3_766
C12 C11 O15 C16 5.6(10) . .
C10 C11 O15 C16 -173.8(6) . .
C12 C11 O15 Cs1 -159.6(6) . 3_766
C10 C11 O15 Cs1 20.9(8) . 3_766
C17 C16 O15 C11 173.5(6) . .
C17 C16 O15 Cs1 -20.6(7) . 3_766
C25 C26 O26 U1 29.5(10) . .
C27 C26 O26 U1 -154.9(5) . .
C25 C26 O26 Cs1 -167.9(5) . .
C27 C26 O26 Cs1 7.7(8) . .
C28 C27 O31 C32 22.7(10) . .
C26 C27 O31 C32 -156.5(6) . .
C28 C27 O31 Cs1 178.5(5) . .
C26 C27 O31 Cs1 -0.6(8) . .
C33 C32 O31 C27 -90.8(8) . .
Cs1 C32 O31 C27 160.3(7) . .
C33 C32 O31 Cs1 108.9(6) . .
U1 F1 Cs1 F1 107.60(19) . 3_766
Cs1 F1 Cs1 F1 0.0 3_766 3_766
U1 F1 Cs1 O31 -59.60(18) . .
Cs1 F1 Cs1 O31 -167.20(12) 3_766 .
U1 F1 Cs1 O10 143.04(15) . 3_766
Cs1 F1 Cs1 O10 35.44(18) 3_766 3_766
U1 F1 Cs1 O26 -27.29(14) . .
Cs1 F1 Cs1 O26 -134.89(16) 3_766 .
U1 F1 Cs1 O15 60.9(5) . 3_766
Cs1 F1 Cs1 O15 -46.7(4) 3_766 3_766
U1 F1 Cs1 C18 27.9(3) . 3_766
Cs1 F1 Cs1 C18 -79.7(2) 3_766 3_766
U1 F1 Cs1 Cl2B -133.1(4) . .
Cs1 F1 Cs1 Cl2B 119.3(4) 3_766 .
U1 F1 Cs1 O1 158.94(17) . 3_766
Cs1 F1 Cs1 O1 51.34(11) 3_766 3_766
U1 F1 Cs1 Cl2 -105.35(19) . .
Cs1 F1 Cs1 Cl2 147.05(15) 3_766 .
U1 F1 Cs1 C17 10.0(3) . 3_766
Cs1 F1 Cs1 C17 -97.6(2) 3_766 3_766
U1 F1 Cs1 C32 -65.4(2) . .
Cs1 F1 Cs1 C32 -173.03(14) 3_766 .
C27 O31 Cs1 F1 37.5(5) . .
C32 O31 Cs1 F1 -165.7(4) . .
C27 O31 Cs1 F1 -62.6(8) . 3_766
C32 O31 Cs1 F1 94.3(6) . 3_766
C27 O31 Cs1 O10 -164.3(5) . 3_766
C32 O31 Cs1 O10 -7.4(5) . 3_766
C27 O31 Cs1 O26 2.7(5) . .
C32 O31 Cs1 O26 159.6(5) . .
C27 O31 Cs1 O15 -128.5(5) . 3_766
C32 O31 Cs1 O15 28.4(4) . 3_766
C27 O31 Cs1 C18 -78.1(5) . 3_766
C32 O31 Cs1 C18 78.7(4) . 3_766
C27 O31 Cs1 Cl2B 97.8(6) . .
C32 O31 Cs1 Cl2B -105.4(5) . .
C27 O31 Cs1 O1 126.6(5) . 3_766
C32 O31 Cs1 O1 -76.6(5) . 3_766
C27 O31 Cs1 Cl2 82.8(5) . .
C32 O31 Cs1 Cl2 -120.3(4) . .
C27 O31 Cs1 C17 -94.9(5) . 3_766
C32 O31 Cs1 C17 62.0(4) . 3_766
C27 O31 Cs1 C32 -156.8(8) . .
C26 O26 Cs1 F1 -142.9(5) . .
U1 O26 Cs1 F1 24.78(13) . .
C26 O26 Cs1 F1 160.9(4) . 3_766
U1 O26 Cs1 F1 -31.4(2) . 3_766
C26 O26 Cs1 O31 -5.2(4) . .
U1 O26 Cs1 O31 162.5(2) . .
C26 O26 Cs1 O10 83.1(8) . 3_766
U1 O26 Cs1 O10 -109.2(7) . 3_766
C26 O26 Cs1 O15 56.2(5) . 3_766
U1 O26 Cs1 O15 -136.06(15) . 3_766
C26 O26 Cs1 C18 85.7(5) . 3_766
U1 O26 Cs1 C18 -106.6(2) . 3_766
C26 O26 Cs1 Cl2B -83.9(5) . .
U1 O26 Cs1 Cl2B 83.8(3) . .
C26 O26 Cs1 O1 -133.4(4) . 3_766
U1 O26 Cs1 O1 34.3(2) . 3_766
C26 O26 Cs1 Cl2 -75.1(5) . .
U1 O26 Cs1 Cl2 92.62(15) . .
C26 O26 Cs1 C17 63.8(5) . 3_766
U1 O26 Cs1 C17 -128.51(18) . 3_766
C26 O26 Cs1 C32 2.4(5) . .
U1 O26 Cs1 C32 170.1(2) . .
O31 C32 Cs1 F1 16.2(5) . .
C33 C32 Cs1 F1 -79.7(5) . .
O31 C32 Cs1 F1 -146.3(4) . 3_766
C33 C32 Cs1 F1 117.8(5) . 3_766
C33 C32 Cs1 O31 -95.9(7) . .
O31 C32 Cs1 O10 173.9(4) . 3_766
C33 C32 Cs1 O10 77.9(5) . 3_766
O31 C32 Cs1 O26 -16.8(4) . .
C33 C32 Cs1 O26 -112.7(5) . .
O31 C32 Cs1 O15 -149.9(4) . 3_766
C33 C32 Cs1 O15 114.1(5) . 3_766
O31 C32 Cs1 C18 -98.4(4) . 3_766
C33 C32 Cs1 C18 165.6(5) . 3_766
O31 C32 Cs1 Cl2B 71.9(5) . .
C33 C32 Cs1 Cl2B -24.0(5) . .
O31 C32 Cs1 O1 124.7(4) . 3_766
C33 C32 Cs1 O1 28.7(6) . 3_766
O31 C32 Cs1 Cl2 51.6(4) . .
C33 C32 Cs1 Cl2 -44.4(5) . .
O31 C32 Cs1 C17 -108.9(4) . 3_766
C33 C32 Cs1 C17 155.1(5) . 3_766
Cs1 O1 U1 F1 -34.28(13) 3_766 .
Cs1 O1 U1 O10 44.32(13) 3_766 .
Cs1 O1 U1 O26 -113.57(14) 3_766 .
Cs1 O1 U1 N23 176.56(17) 3_766 .
Cs1 O1 U1 N7 113.04(16) 3_766 .
Cs1 O1 U1 Cs1 -69.53(8) 3_766 .
Cs1 F1 U1 O2 123.7(2) . .
Cs1 F1 U1 O2 -134.1(2) 3_766 .
Cs1 F1 U1 O1 -56.9(2) . .
Cs1 F1 U1 O1 45.23(19) 3_766 .
Cs1 F1 U1 O10 -143.71(19) . .
Cs1 F1 U1 O10 -41.55(15) 3_766 .
Cs1 F1 U1 O26 32.14(16) . .
Cs1 F1 U1 O26 134.30(17) 3_766 .
Cs1 F1 U1 N23 32.3(4) . .
Cs1 F1 U1 N23 134.4(3) 3_766 .
Cs1 F1 U1 N7 -154.0(3) . .
Cs1 F1 U1 N7 -51.9(4) 3_766 .
Cs1 F1 U1 Cs1 -102.15(18) . 3_766
Cs1 F1 U1 Cs1 102.15(18) 3_766 .
C10 O10 U1 O2 -38.6(6) . .
Cs1 O10 U1 O2 128.20(17) 3_766 .
C10 O10 U1 O1 139.5(6) . .
Cs1 O10 U1 O1 -53.67(18) 3_766 .
C10 O10 U1 F1 -129.5(6) . .
Cs1 O10 U1 F1 37.36(14) 3_766 .
C10 O10 U1 O26 -140.2(6) . .
Cs1 O10 U1 O26 26.6(5) 3_766 .
C10 O10 U1 N23 53.3(7) . .
Cs1 O10 U1 N23 -139.9(2) 3_766 .
C10 O10 U1 N7 44.5(6) . .
Cs1 O10 U1 N7 -148.6(2) 3_766 .
C10 O10 U1 Cs1 -166.8(7) . 3_766
C10 O10 U1 Cs1 -153.7(6) . .
Cs1 O10 U1 Cs1 13.16(15) 3_766 .
C26 O26 U1 O2 46.3(6) . .
Cs1 O26 U1 O2 -118.99(18) . .
C26 O26 U1 O1 -132.1(6) . .
Cs1 O26 U1 O1 62.65(19) . .
C26 O26 U1 F1 137.3(6) . .
Cs1 O26 U1 F1 -27.92(14) . .
C26 O26 U1 O10 148.0(6) . .
Cs1 O26 U1 O10 -17.2(5) . .
C26 O26 U1 N23 -42.6(6) . .
Cs1 O26 U1 N23 152.1(2) . .
C26 O26 U1 N7 -38.0(7) . .
Cs1 O26 U1 N7 156.7(2) . .
C26 O26 U1 Cs1 169.3(6) . 3_766
Cs1 O26 U1 Cs1 4.01(15) . 3_766
C26 O26 U1 Cs1 165.3(7) . .
C24 N23 U1 O2 -58.1(7) . .
C2 N23 U1 O2 117.8(6) . .
C2B N23 U1 O2 80(2) . .
C24 N23 U1 O1 123.4(7) . .
C2 N23 U1 O1 -60.7(6) . .
C2B N23 U1 O1 -99(2) . .
C24 N23 U1 F1 33.9(9) . .
C2 N23 U1 F1 -150.2(6) . .
C2B N23 U1 F1 171(2) . .
C24 N23 U1 O10 -151.4(6) . .
C2 N23 U1 O10 24.4(7) . .
C2B N23 U1 O10 -14(2) . .
C24 N23 U1 O26 34.0(7) . .
C2 N23 U1 O26 -150.1(7) . .
C2B N23 U1 O26 172(2) . .
C24 N23 U1 N7 -142.3(8) . .
C2 N23 U1 N7 33.6(6) . .
C2B N23 U1 N7 -5(2) . .
C24 N23 U1 Cs1 129.5(6) . 3_766
C2 N23 U1 Cs1 -54.7(7) . 3_766
C2B N23 U1 Cs1 -93(2) . 3_766
C24 N23 U1 Cs1 55.7(7) . .
C2 N23 U1 Cs1 -128.4(6) . .
C2B N23 U1 Cs1 -167(2) . .
C8 N7 U1 O2 68.1(7) . .
C1 N7 U1 O2 -99.3(6) . .
C8 N7 U1 O1 -112.3(7) . .
C1 N7 U1 O1 80.3(6) . .
C8 N7 U1 F1 -16.1(8) . .
C1 N7 U1 F1 176.5(6) . .
C8 N7 U1 O10 -27.0(6) . .
C1 N7 U1 O10 165.6(7) . .
C8 N7 U1 O26 155.5(6) . .
C1 N7 U1 O26 -11.9(7) . .
C8 N7 U1 N23 160.3(7) . .
C1 N7 U1 N23 -7.1(6) . .
C8 N7 U1 Cs1 -52.2(7) . 3_766
C1 N7 U1 Cs1 140.4(6) . 3_766
C8 N7 U1 Cs1 -120.6(6) . .
C1 N7 U1 Cs1 72.0(8) . .
F1 Cs1 U1 O2 -63.9(2) . .
F1 Cs1 U1 O2 -135.53(19) 3_766 .
O31 Cs1 U1 O2 56.9(2) . .
O10 Cs1 U1 O2 -128.7(2) 3_766 .
O26 Cs1 U1 O2 70.7(2) . .
O15 Cs1 U1 O2 138.7(2) 3_766 .
C18 Cs1 U1 O2 141.0(2) 3_766 .
Cl2B Cs1 U1 O2 -23.1(4) . .
O1 Cs1 U1 O2 -86.20(19) 3_766 .
Cl2 Cs1 U1 O2 -2.72(19) . .
C17 Cs1 U1 O2 123.7(2) 3_766 .
C32 Cs1 U1 O2 61.0(2) . .
F1 Cs1 U1 O1 116.7(2) . .
F1 Cs1 U1 O1 45.03(19) 3_766 .
O31 Cs1 U1 O1 -122.5(2) . .
O10 Cs1 U1 O1 51.9(2) 3_766 .
O26 Cs1 U1 O1 -108.7(2) . .
O15 Cs1 U1 O1 -40.8(2) 3_766 .
C18 Cs1 U1 O1 -38.4(2) 3_766 .
Cl2B Cs1 U1 O1 157.5(4) . .
O1 Cs1 U1 O1 94.36(18) 3_766 .
Cl2 Cs1 U1 O1 177.84(19) . .
C17 Cs1 U1 O1 -55.8(2) 3_766 .
C32 Cs1 U1 O1 -118.4(2) . .
F1 Cs1 U1 F1 -71.7(2) 3_766 .
O31 Cs1 U1 F1 120.82(19) . .
O10 Cs1 U1 F1 -64.8(2) 3_766 .
O26 Cs1 U1 F1 134.6(2) . .
O15 Cs1 U1 F1 -157.5(2) 3_766 .
C18 Cs1 U1 F1 -155.1(2) 3_766 .
Cl2B Cs1 U1 F1 40.8(4) . .
O1 Cs1 U1 F1 -22.33(18) 3_766 .
Cl2 Cs1 U1 F1 61.15(18) . .
C17 Cs1 U1 F1 -172.5(2) 3_766 .
C32 Cs1 U1 F1 124.9(2) . .
F1 Cs1 U1 O10 38.5(2) . .
F1 Cs1 U1 O10 -33.19(15) 3_766 .
O31 Cs1 U1 O10 159.28(17) . .
O10 Cs1 U1 O10 -26.3(3) 3_766 .
O26 Cs1 U1 O10 173.0(2) . .
O15 Cs1 U1 O10 -119.0(2) 3_766 .
C18 Cs1 U1 O10 -116.7(2) 3_766 .
Cl2B Cs1 U1 O10 79.2(3) . .
O1 Cs1 U1 O10 16.14(16) 3_766 .
Cl2 Cs1 U1 O10 99.62(15) . .
C17 Cs1 U1 O10 -134.01(19) 3_766 .
C32 Cs1 U1 O10 163.33(18) . .
F1 Cs1 U1 O26 -134.6(2) . .
F1 Cs1 U1 O26 153.76(17) 3_766 .
O31 Cs1 U1 O26 -13.76(19) . .
O10 Cs1 U1 O26 160.6(2) 3_766 .
O15 Cs1 U1 O26 67.9(2) 3_766 .
C18 Cs1 U1 O26 70.3(2) 3_766 .
Cl2B Cs1 U1 O26 -93.8(3) . .
O1 Cs1 U1 O26 -156.91(18) 3_766 .
Cl2 Cs1 U1 O26 -73.43(17) . .
C17 Cs1 U1 O26 52.9(2) 3_766 .
C32 Cs1 U1 O26 -9.7(2) . .
F1 Cs1 U1 N23 -162.8(2) . .
F1 Cs1 U1 N23 125.51(19) 3_766 .
O31 Cs1 U1 N23 -42.0(2) . .
O10 Cs1 U1 N23 132.4(2) 3_766 .
O26 Cs1 U1 N23 -28.3(2) . .
O15 Cs1 U1 N23 39.7(2) 3_766 .
C18 Cs1 U1 N23 42.0(2) 3_766 .
Cl2B Cs1 U1 N23 -122.1(4) . .
O1 Cs1 U1 N23 174.84(19) 3_766 .
Cl2 Cs1 U1 N23 -101.68(19) . .
C17 Cs1 U1 N23 24.7(2) 3_766 .
C32 Cs1 U1 N23 -38.0(2) . .
F1 Cs1 U1 N7 125.5(5) . .
F1 Cs1 U1 N7 53.8(5) 3_766 .
O31 Cs1 U1 N7 -113.7(5) . .
O10 Cs1 U1 N7 60.7(5) 3_766 .
O26 Cs1 U1 N7 -99.9(5) . .
O15 Cs1 U1 N7 -32.0(5) 3_766 .
C18 Cs1 U1 N7 -29.6(5) 3_766 .
Cl2B Cs1 U1 N7 166.3(6) . .
O1 Cs1 U1 N7 103.2(5) 3_766 .
Cl2 Cs1 U1 N7 -173.4(5) . .
C17 Cs1 U1 N7 -47.0(5) 3_766 .
C32 Cs1 U1 N7 -109.7(5) . .
F1 Cs1 U1 Cs1 49.66(16) . 3_766
F1 Cs1 U1 Cs1 -22.00(8) 3_766 3_766
O31 Cs1 U1 Cs1 170.48(10) . 3_766
O10 Cs1 U1 Cs1 -15.15(17) 3_766 3_766
O26 Cs1 U1 Cs1 -175.77(16) . 3_766
O15 Cs1 U1 Cs1 -107.82(15) 3_766 3_766
C18 Cs1 U1 Cs1 -105.47(16) 3_766 3_766
Cl2B Cs1 U1 Cs1 90.4(3) . 3_766
O1 Cs1 U1 Cs1 27.33(8) 3_766 3_766
Cl2 Cs1 U1 Cs1 110.81(8) . 3_766
C17 Cs1 U1 Cs1 -122.82(13) 3_766 3_766
C32 Cs1 U1 Cs1 174.52(12) . 3_766
Cl3 C90 Cl2 Cs1 153.0(4) . .
Cl1 C90 Cl2 Cs1 -88.4(7) . .
F1 Cs1 Cl2 C90 -17.8(5) . .
F1 Cs1 Cl2 C90 28.0(6) 3_766 .
O31 Cs1 Cl2 C90 -142.3(5) . .
O10 Cs1 Cl2 C90 101.5(5) 3_766 .
O26 Cs1 Cl2 C90 -83.2(5) . .
O15 Cs1 Cl2 C90 167.8(5) 3_766 .
C18 Cs1 Cl2 C90 -112.6(6) 3_766 .
Cl2B Cs1 Cl2 C90 75.2(8) . .
O1 Cs1 Cl2 C90 63.0(5) 3_766 .
C17 Cs1 Cl2 C90 -139.6(5) 3_766 .
C32 Cs1 Cl2 C90 -161.4(5) . .
Cl3B C90B Cl2B Cl1 -138(5) . .
Cl1 C90B Cl2B Cs1 -129(2) . .
Cl3B C90B Cl2B Cs1 93(3) . .
F1 Cs1 Cl2B C90B 23(3) . .
F1 Cs1 Cl2B C90B 93(3) 3_766 .
O31 Cs1 Cl2B C90B -82(3) . .
O10 Cs1 Cl2B C90B 152(3) 3_766 .
O26 Cs1 Cl2B C90B -30(3) . .
O15 Cs1 Cl2B C90B -162(3) 3_766 .
C18 Cs1 Cl2B C90B -68(3) 3_766 .
O1 Cs1 Cl2B C90B 117(3) 3_766 .
Cl2 Cs1 Cl2B C90B -50(3) . .
C17 Cs1 Cl2B C90B -104(3) 3_766 .
C32 Cs1 Cl2B C90B -102(3) . .
F1 Cs1 Cl2B Cl1 -18.7(7) . .
F1 Cs1 Cl2B Cl1 51.3(9) 3_766 .
O31 Cs1 Cl2B Cl1 -124.0(8) . .
O10 Cs1 Cl2B Cl1 109.9(8) 3_766 .
O26 Cs1 Cl2B Cl1 -72.5(8) . .
O15 Cs1 Cl2B Cl1 156.0(6) 3_766 .
C18 Cs1 Cl2B Cl1 -109.8(11) 3_766 .
O1 Cs1 Cl2B Cl1 74.9(8) 3_766 .
Cl2 Cs1 Cl2B Cl1 -91.9(9) . .
C17 Cs1 Cl2B Cl1 -145.7(6) 3_766 .
C32 Cs1 Cl2B Cl1 -144.3(8) . .
Cl2B C90B Cl1 C90 172(8) . .
Cl3B C90B Cl1 C90 -51(4) . .
Cl3B C90B Cl1 Cl2B 137(5) . .
Cl3 C90 Cl1 C90B 129(6) . .
Cl2 C90 Cl1 C90B 12(5) . .
Cl3 C90 Cl1 Cl2B 134.5(8) . .
Cl2 C90 Cl1 Cl2B 17.2(6) . .
Cs1 Cl2B Cl1 C90B 75(3) . .
C90B Cl2B Cl1 C90 -4(4) . .
Cs1 Cl2B Cl1 C90 71.1(8) . .
